data_7025142
loop_
_publ_author_name
'Flower, Kevin R.'
'McGown, A. T.'
'Miles, Philip J.'
'Pritchard, Robin G.'
'Warren, John E.'

_publ_section_title
;
 Isolation of 1,4-Li(2)-C(6)H(4) and its reaction with [(Ph(3)P)AuCl].
;
_journal_issue 14
_journal_name_full 'Dalton transactions (Cambridge, England : 2003)'
_journal_page_first 3509
_journal_page_last 3520
_journal_paper_doi 10.1039/b925355f
_journal_volume 39
_journal_year 2010
_chemical_compound_source 'synthesis as described'
_chemical_formula_moiety 'C34 H32 Au1 Br2 P1'
_chemical_formula_sum 'C34 H32 Au Br2 P'
_chemical_formula_weight 828.35
_chemical_name_systematic
;
?
;
_space_group_IT_number 2
_symmetry_cell_setting triclinic
_symmetry_Int_Tables_number 2
_symmetry_space_group_name_Hall '-P 1'
_symmetry_space_group_name_H-M 'P -1'
_atom_sites_solution_hydrogens geom
_atom_sites_solution_primary direct
_atom_sites_solution_secondary difmap
_audit_conform_dict_location ftp://ftp.iucr.org/pub/cif_core.dic
_audit_conform_dict_name cif_core.dic
_audit_conform_dict_version 2.3
_audit_creation_date 2007-02-26T13:27:00-00:00
_audit_creation_method 'WinGX routine CIF_UPDATE'
_cell_angle_alpha 91.006(3)
_cell_angle_beta 110.699(3)
_cell_angle_gamma 111.903(2)
_cell_formula_units_Z 2
_cell_length_a 10.8504(5)
_cell_length_b 11.4943(6)
_cell_length_c 14.3012(8)
_cell_measurement_reflns_used 4784
_cell_measurement_temperature 150(2)
_cell_measurement_theta_max 25.028
_cell_measurement_theta_min 1.018
_cell_measurement_wavelength 0.71073
_cell_volume 1524.94(14)
_computing_cell_refinement 'HKL Scalepack (Otwinowski & Minor 1997)'
_computing_data_collection 'Collect (Nonius BV, 1997-2000)'
_computing_data_reduction 'HKL Denzo and Scalepack (Otwinowski & Minor 1997)'
_computing_molecular_graphics 'Ortep-3 for Windows (Farrugia, 1997)'
_computing_publication_material 'WinGX publication routines (Farrugia, 1999)'
_computing_structure_refinement 'SHELXL-97 (Sheldrick, 1997)'
_computing_structure_solution 'SHELXS-97 (Sheldrick, 1997)'
_diffrn_ambient_temperature 150(2)
_diffrn_detector 'CCD plate'
_diffrn_detector_area_resol_mean 9
_diffrn_measured_fraction_theta_full 0.979
_diffrn_measured_fraction_theta_max 0.979
_diffrn_measurement_device '95mm CCD camera on \k-goniostat'
_diffrn_measurement_device_type KappaCCD
_diffrn_measurement_method 'CCD rotation images, thick slices'
_diffrn_orient_matrix_type 'by Nonius Collect from scalepack cell'
_diffrn_orient_matrix_UB_11 -0.945351E-1
_diffrn_orient_matrix_UB_12 0.3277E-2
_diffrn_orient_matrix_UB_13 -0.98943E-2
_diffrn_orient_matrix_UB_21 0.233498E-1
_diffrn_orient_matrix_UB_22 0.33136E-2
_diffrn_orient_matrix_UB_23 0.744513E-1
_diffrn_orient_matrix_UB_31 0.461977E-1
_diffrn_orient_matrix_UB_32 0.950746E-1
_diffrn_orient_matrix_UB_33 0.108236E-1
_diffrn_radiation_monochromator graphite
_diffrn_radiation_probe x-ray
_diffrn_radiation_type MoK\a
_diffrn_radiation_wavelength 0.71073
_diffrn_reflns_av_R_equivalents 0.137
_diffrn_reflns_av_unetI/netI 0.1621
_diffrn_reflns_limit_h_max 11
_diffrn_reflns_limit_h_min -12
_diffrn_reflns_limit_k_max 13
_diffrn_reflns_limit_k_min -13
_diffrn_reflns_limit_l_max 16
_diffrn_reflns_limit_l_min 0
_diffrn_reflns_number 5179
_diffrn_reflns_reduction_process
;
Scaled and merged with SORTAV
R.H. Blessing, (1987) Cryst. Rev. 1, 3-58
R.H. Blessing, (1989) J. Appl. Cryst. 22, 396-397
;
_diffrn_reflns_theta_full 24.88
_diffrn_reflns_theta_max 24.88
_diffrn_reflns_theta_min 3.02
_diffrn_source 'Enraf Nonius FR590'
_exptl_absorpt_coefficient_mu 7.518
_exptl_absorpt_correction_T_max 0.5915
_exptl_absorpt_correction_T_min 0.2614
_exptl_absorpt_correction_type multi-scan
_exptl_absorpt_process_details
;
R.H. Blessing, Acta Cryst. (1995), A51, 33-38
;
_exptl_crystal_colour colourless
_exptl_crystal_density_diffrn 1.804
_exptl_crystal_density_method 'not measured'
_exptl_crystal_description parallelopiped
_exptl_crystal_F_000 800
_exptl_crystal_size_max 0.25
_exptl_crystal_size_mid 0.15
_exptl_crystal_size_min 0.08
_refine_diff_density_max 2.835
_refine_diff_density_min -1.907
_refine_diff_density_rms 0.251
_refine_ls_extinction_method none
_refine_ls_goodness_of_fit_ref 1.022
_refine_ls_hydrogen_treatment constr
_refine_ls_matrix_type full
_refine_ls_number_parameters 343
_refine_ls_number_reflns 5179
_refine_ls_number_restraints 0
_refine_ls_restrained_S_all 1.022
_refine_ls_R_factor_all 0.1429
_refine_ls_R_factor_gt 0.0789
_refine_ls_shift/su_max 0
_refine_ls_shift/su_mean 0
_refine_ls_structure_factor_coef Fsqd
_refine_ls_weighting_details 'calc w=1/[\s^2^(Fo^2^)+(0.1283P)^2^+0.0000P] where P=(Fo^2^+2Fc^2^)/3'
_refine_ls_weighting_scheme calc
_refine_ls_wR_factor_gt 0.192
_refine_ls_wR_factor_ref 0.2379
_reflns_number_gt 3021
_reflns_number_total 5179
_reflns_threshold_expression >2sigma(I)
_cod_data_source_file b925355f.txt
_cod_data_source_block compound_5
_cod_original_cell_volume 1524.93(14)
_cod_database_code 7025142

loop_
_symmetry_equiv_pos_as_xyz
'x, y, z'
'-x, -y, -z'

loop_
_atom_site_label
_atom_site_type_symbol
_atom_site_fract_x
_atom_site_fract_y
_atom_site_fract_z
_atom_site_U_iso_or_equiv
_atom_site_adp_type
_atom_site_occupancy
_atom_site_symmetry_multiplicity
_atom_site_calc_flag
_atom_site_refinement_flags
C1 C 0.7042(16) 0.4149(15) 0.9489(11) 0.046(4) Uani 1 1 d .
C2 C 0.6662(18) 0.4936(16) 0.9931(12) 0.052(4) Uani 1 1 d .
H2 H 0.6196 0.5402 0.9511 0.063 Uiso 1 1 calc R
C3 C 0.6903(17) 0.5112(17) 1.0957(12) 0.052(4) Uani 1 1 d .
H3 H 0.6632 0.5681 1.1244 0.062 Uiso 1 1 calc R
C4 C 0.7570(18) 0.4392(18) 1.1527(12) 0.061(5) Uani 1 1 d .
H4 H 0.7755 0.4461 1.2231 0.073 Uiso 1 1 calc R
C5 C 0.7975(19) 0.3581(17) 1.1103(12) 0.058(4) Uani 1 1 d .
H5 H 0.8454 0.3116 1.1514 0.069 Uiso 1 1 calc R
C6 C 0.767(2) 0.3446(17) 1.0050(12) 0.063(5) Uani 1 1 d .
H6 H 0.7907 0.2865 0.9743 0.075 Uiso 1 1 calc R
C7 C 0.7053(14) 0.2663(13) 0.7796(9) 0.033(3) Uani 1 1 d .
C8 C 0.8591(16) 0.3068(17) 0.8158(11) 0.050(4) Uani 1 1 d .
H8 H 0.9237 0.3924 0.846 0.06 Uiso 1 1 calc R
C9 C 0.9090(19) 0.2113(19) 0.8038(13) 0.063(5) Uani 1 1 d .
H9 H 1.0088 0.2327 0.8215 0.075 Uiso 1 1 calc R
C10 C 0.813(2) 0.091(2) 0.7672(14) 0.068(5) Uani 1 1 d .
H10 H 0.8441 0.0244 0.7645 0.081 Uiso 1 1 calc R
C11 C 0.673(2) 0.0643(19) 0.7349(14) 0.066(5) Uani 1 1 d .
H11 H 0.6085 -0.0209 0.703 0.079 Uiso 1 1 calc R
C12 C 0.6126(17) 0.1466(15) 0.7427(12) 0.052(4) Uani 1 1 d .
H12 H 0.5117 0.1203 0.7232 0.063 Uiso 1 1 calc R
C13 C 0.4662(16) 0.3409(15) 0.7555(10) 0.047(4) Uani 1 1 d .
C14 C 0.3989(15) 0.3938(14) 0.6799(10) 0.043(3) Uani 1 1 d .
H14 H 0.4556 0.4623 0.6566 0.051 Uiso 1 1 calc R
C15 C 0.2502(15) 0.3504(15) 0.6363(13) 0.052(4) Uani 1 1 d .
H15 H 0.2059 0.3894 0.5845 0.063 Uiso 1 1 calc R
C16 C 0.1668(17) 0.2495(17) 0.6690(11) 0.053(4) Uani 1 1 d .
H16 H 0.0646 0.2162 0.638 0.063 Uiso 1 1 calc R
C17 C 0.233(2) 0.1981(17) 0.7465(12) 0.059(4) Uani 1 1 d .
H17 H 0.1765 0.1317 0.7713 0.071 Uiso 1 1 calc R
C18 C 0.3804(16) 0.2404(18) 0.7891(12) 0.057(4) Uani 1 1 d .
H18 H 0.4242 0.2017 0.8414 0.068 Uiso 1 1 calc R
C19 C 0.7596(17) 0.7088(16) 0.8504(11) 0.051(4) Uani 1 1 d .
C20 C 0.8701(17) 0.7863(17) 0.9349(12) 0.054(4) Uani 1 1 d .
H20 H 0.961 0.7816 0.9528 0.064 Uiso 1 1 calc R
C21 C 0.8583(19) 0.8706(17) 0.9958(14) 0.057(4) Uani 1 1 d .
H21 H 0.937 0.9201 1.0564 0.069 Uiso 1 1 calc R
C22 C 0.728(2) 0.8817(16) 0.9664(14) 0.068(5) Uani 1 1 d .
C23 C 0.6096(17) 0.8072(15) 0.8814(13) 0.059(4) Uani 1 1 d .
H23 H 0.5203 0.815 0.8635 0.071 Uiso 1 1 calc R
C24 C 0.626(2) 0.7192(16) 0.8222(14) 0.059(4) Uani 1 1 d .
H24 H 0.5465 0.6664 0.763 0.071 Uiso 1 1 calc R
C25 C 0.7639(17) 0.4729(14) 0.6276(12) 0.050(4) Uani 1 1 d .
C26 C 0.6373(19) 0.3979(18) 0.5506(13) 0.064(5) Uani 1 1 d .
H26 H 0.5502 0.397 0.5523 0.077 Uiso 1 1 calc R
C27 C 0.629(2) 0.3218(19) 0.4688(13) 0.066(5) Uani 1 1 d .
H27 H 0.5389 0.2707 0.4164 0.079 Uiso 1 1 calc R
C28 C 0.7510(19) 0.3230(17) 0.4667(12) 0.055(4) Uani 1 1 d .
C29 C 0.887(2) 0.398(2) 0.5432(15) 0.079(6) Uani 1 1 d .
H29 H 0.9737 0.4007 0.5402 0.094 Uiso 1 1 calc R
C30 C 0.8867(18) 0.468(2) 0.6216(13) 0.078(6) Uani 1 1 d .
H30 H 0.9766 0.5151 0.6757 0.093 Uiso 1 1 calc R
C31 C 0.8789(18) 0.7461(14) 0.6943(11) 0.046(4) Uani 1 1 d .
H31A H 0.9419 0.817 0.7523 0.056 Uiso 1 1 calc R
H31B H 0.9411 0.7267 0.6655 0.056 Uiso 1 1 calc R
C32 C 0.7784(16) 0.7869(17) 0.6160(13) 0.061(5) Uani 1 1 d .
H32A H 0.7197 0.8111 0.6456 0.073 Uiso 1 1 calc R
H32B H 0.7123 0.7151 0.5591 0.073 Uiso 1 1 calc R
C33 C 0.8618(19) 0.9011(15) 0.5756(12) 0.057(4) Uani 1 1 d .
H33A H 0.9322 0.9709 0.6332 0.068 Uiso 1 1 calc R
H33B H 0.9161 0.8751 0.5426 0.068 Uiso 1 1 calc R
C34 C 0.760(2) 0.9495(19) 0.4990(13) 0.067(5) Uani 1 1 d .
H34A H 0.816 1.0209 0.4742 0.101 Uiso 1 1 calc R
H34B H 0.7083 0.9778 0.532 0.101 Uiso 1 1 calc R
H34C H 0.6903 0.8806 0.4418 0.101 Uiso 1 1 calc R
Au1 Au 0.76971(7) 0.58418(6) 0.74682(5) 0.0537(3) Uani 1 1 d .
P1 P 0.6619(4) 0.3998(4) 0.8107(3) 0.0456(10) Uani 1 1 d .
Br1 Br 0.7443(2) 0.2214(2) 0.35363(14) 0.0738(6) Uani 1 1 d .
Br2 Br 0.7118(2) 1.0078(2) 1.04654(15) 0.0743(6) Uani 1 1 d .

loop_
_atom_site_aniso_label
_atom_site_aniso_U_11
_atom_site_aniso_U_22
_atom_site_aniso_U_33
_atom_site_aniso_U_23
_atom_site_aniso_U_13
_atom_site_aniso_U_12
C1 0.035(8) 0.046(9) 0.061(8) 0.015(7) 0.021(7) 0.017(7)
C2 0.051(10) 0.050(10) 0.063(9) 0.022(8) 0.021(8) 0.029(9)
C3 0.048(10) 0.062(11) 0.067(9) 0.015(8) 0.028(8) 0.038(9)
C4 0.044(10) 0.069(13) 0.053(8) -0.003(8) 0.021(8) 0.003(9)
C5 0.064(11) 0.065(12) 0.064(9) 0.039(9) 0.031(8) 0.040(10)
C6 0.080(13) 0.057(11) 0.056(9) 0.026(8) 0.022(9) 0.036(10)
C7 0.035(8) 0.032(8) 0.045(7) 0.031(6) 0.022(6) 0.020(7)
C8 0.040(9) 0.057(11) 0.060(8) 0.025(8) 0.021(7) 0.025(8)
C9 0.038(10) 0.069(13) 0.083(11) 0.013(10) 0.024(8) 0.023(10)
C10 0.055(12) 0.071(14) 0.075(11) 0.009(10) 0.017(9) 0.031(11)
C11 0.062(12) 0.051(11) 0.084(11) 0.004(9) 0.019(10) 0.031(10)
C12 0.040(9) 0.037(10) 0.091(11) 0.022(8) 0.035(8) 0.018(8)
C13 0.041(9) 0.043(9) 0.051(8) 0.013(7) 0.006(7) 0.021(8)
C14 0.036(8) 0.035(8) 0.057(8) 0.006(7) 0.017(7) 0.016(7)
C15 0.024(8) 0.043(10) 0.092(11) 0.010(8) 0.013(8) 0.023(7)
C16 0.045(9) 0.065(12) 0.065(9) 0.026(8) 0.024(8) 0.036(9)
C17 0.073(13) 0.047(10) 0.073(10) 0.020(8) 0.039(10) 0.032(10)
C18 0.033(9) 0.068(12) 0.065(9) 0.012(9) 0.007(7) 0.025(9)
C19 0.046(10) 0.057(11) 0.057(9) 0.039(8) 0.024(8) 0.022(8)
C20 0.031(8) 0.062(11) 0.065(9) 0.028(9) 0.012(8) 0.020(8)
C21 0.050(10) 0.049(11) 0.083(11) 0.016(9) 0.025(9) 0.032(9)
C22 0.096(16) 0.029(9) 0.078(11) 0.016(8) 0.042(11) 0.018(10)
C23 0.035(9) 0.032(9) 0.087(11) 0.007(9) 0.008(8) 0.003(8)
C24 0.059(11) 0.040(10) 0.079(11) 0.021(9) 0.026(9) 0.020(9)
C25 0.042(9) 0.022(8) 0.075(10) 0.015(7) 0.017(8) 0.007(7)
C26 0.045(10) 0.066(13) 0.080(11) 0.006(10) 0.037(9) 0.010(9)
C27 0.050(11) 0.075(14) 0.069(10) 0.010(9) 0.024(9) 0.021(10)
C28 0.054(11) 0.062(12) 0.060(9) 0.016(8) 0.027(8) 0.031(9)
C29 0.054(12) 0.103(18) 0.091(13) 0.029(12) 0.028(10) 0.045(12)
C30 0.034(10) 0.130(19) 0.059(10) -0.007(11) -0.001(8) 0.043(12)
C31 0.059(10) 0.030(8) 0.059(8) 0.012(7) 0.033(8) 0.018(8)
C32 0.028(8) 0.061(12) 0.074(10) 0.019(9) 0.008(8) 0.008(8)
C33 0.062(11) 0.038(10) 0.069(10) 0.019(8) 0.027(8) 0.017(9)
C34 0.062(12) 0.073(13) 0.065(10) 0.022(9) 0.020(9) 0.028(11)
Au1 0.0428(4) 0.0544(5) 0.0671(4) 0.0180(3) 0.0216(3) 0.0225(3)
P1 0.038(2) 0.047(3) 0.059(2) 0.0137(19) 0.0198(18) 0.023(2)
Br1 0.0835(14) 0.0808(14) 0.0783(11) 0.0241(10) 0.0418(10) 0.0451(12)
Br2 0.0872(15) 0.0604(13) 0.0882(12) 0.0198(10) 0.0437(11) 0.0343(11)

loop_
_atom_type_symbol
_atom_type_description
_atom_type_scat_dispersion_real
_atom_type_scat_dispersion_imag
_atom_type_scat_source
C C 0.0033 0.0016 'International Tables Vol C Tables 4.2.6.8 and 6.1.1.4'
H H 0 0 'International Tables Vol C Tables 4.2.6.8 and 6.1.1.4'
Au Au -1.9162 8.821 'International Tables Vol C Tables 4.2.6.8 and 6.1.1.4'
P P 0.1023 0.0942 'International Tables Vol C Tables 4.2.6.8 and 6.1.1.4'
Br Br -0.291 2.4679 'International Tables Vol C Tables 4.2.6.8 and 6.1.1.4'

loop_
_geom_angle_atom_site_label_1
_geom_angle_atom_site_label_2
_geom_angle_atom_site_label_3
_geom_angle
C6 C1 C2 119.5(15)
C6 C1 P1 120.8(13)
C2 C1 P1 119.7(12)
C1 C2 C3 124.8(15)
C1 C2 H2 117.6
C3 C2 H2 117.6
C4 C3 C2 114.8(14)
C4 C3 H3 122.6
C2 C3 H3 122.6
C5 C4 C3 122.0(15)
C5 C4 H4 119
C3 C4 H4 119
C4 C5 C6 119.4(15)
C4 C5 H5 120.3
C6 C5 H5 120.3
C1 C6 C5 119.4(17)
C1 C6 H6 120.3
C5 C6 H6 120.3
C12 C7 C8 123.4(14)
C12 C7 P1 126.0(11)
C8 C7 P1 109.9(11)
C9 C8 C7 116.3(15)
C9 C8 H8 121.9
C7 C8 H8 121.9
C10 C9 C8 118.7(16)
C10 C9 H9 120.6
C8 C9 H9 120.6
C11 C10 C9 120(2)
C11 C10 H10 120.1
C9 C10 H10 120.1
C10 C11 C12 127(2)
C10 C11 H11 116.7
C12 C11 H11 116.7
C7 C12 C11 114.8(15)
C7 C12 H12 122.6
C11 C12 H12 122.6
C14 C13 C18 118.2(14)
C14 C13 P1 120.7(12)
C18 C13 P1 121.1(11)
C13 C14 C15 121.8(15)
C13 C14 H14 119.1
C15 C14 H14 119.1
C14 C15 C16 119.4(15)
C14 C15 H15 120.3
C16 C15 H15 120.3
C17 C16 C15 119.2(15)
C17 C16 H16 120.4
C15 C16 H16 120.4
C18 C17 C16 121.4(17)
C18 C17 H17 119.3
C16 C17 H17 119.3
C17 C18 C13 120.0(15)
C17 C18 H18 120
C13 C18 H18 120
C20 C19 C24 117.9(17)
C20 C19 Au1 126.6(13)
C24 C19 Au1 115.2(12)
C19 C20 C21 123.7(16)
C19 C20 H20 118.2
C21 C20 H20 118.2
C20 C21 C22 117.8(17)
C20 C21 H21 121.1
C22 C21 H21 121.1
C23 C22 C21 122.6(18)
C23 C22 Br2 118.7(16)
C21 C22 Br2 118.7(14)
C22 C23 C24 117.5(17)
C22 C23 H23 121.2
C24 C23 H23 121.2
C23 C24 C19 120.4(17)
C23 C24 H24 119.8
C19 C24 H24 119.8
C26 C25 C30 115.4(16)
C26 C25 Au1 121.6(13)
C30 C25 Au1 123.0(12)
C25 C26 C27 123.2(17)
C25 C26 H26 118.4
C27 C26 H26 118.4
C28 C27 C26 118.3(17)
C28 C27 H27 120.9
C26 C27 H27 120.9
C27 C28 C29 122.1(17)
C27 C28 Br1 119.4(14)
C29 C28 Br1 118.4(13)
C30 C29 C28 116.6(17)
C30 C29 H29 121.7
C28 C29 H29 121.7
C29 C30 C25 124.3(17)
C29 C30 H30 117.9
C25 C30 H30 117.9
C32 C31 Au1 112.4(11)
C32 C31 H31A 109.1
Au1 C31 H31A 109.1
C32 C31 H31B 109.1
Au1 C31 H31B 109.1
H31A C31 H31B 107.9
C31 C32 C33 110.9(13)
C31 C32 H32A 109.5
C33 C32 H32A 109.5
C31 C32 H32B 109.5
C33 C32 H32B 109.5
H32A C32 H32B 108
C34 C33 C32 111.6(14)
C34 C33 H33A 109.3
C32 C33 H33A 109.3
C34 C33 H33B 109.3
C32 C33 H33B 109.3
H33A C33 H33B 108
C33 C34 H34A 109.5
C33 C34 H34B 109.5
H34A C34 H34B 109.5
C33 C34 H34C 109.5
H34A C34 H34C 109.5
H34B C34 H34C 109.5
C25 Au1 C19 171.5(5)
C25 Au1 C31 87.7(6)
C19 Au1 C31 87.6(6)
C25 Au1 P1 91.3(4)
C19 Au1 P1 93.9(4)
C31 Au1 P1 176.0(4)
C13 P1 C1 103.1(7)
C13 P1 C7 106.1(7)
C1 P1 C7 105.1(6)
C13 P1 Au1 111.1(5)
C1 P1 Au1 118.1(5)
C7 P1 Au1 112.2(4)

loop_
_geom_bond_atom_site_label_1
_geom_bond_atom_site_label_2
_geom_bond_distance
C1 C6 1.34(2)
C1 C2 1.35(2)
C1 P1 1.853(15)
C2 C3 1.39(2)
C2 H2 0.95
C3 C4 1.39(2)
C3 H3 0.95
C4 C5 1.38(2)
C4 H4 0.95
C5 C6 1.41(2)
C5 H5 0.95
C6 H6 0.95
C7 C12 1.32(2)
C7 C8 1.439(19)
C7 P1 1.854(14)
C8 C9 1.42(2)
C8 H8 0.95
C9 C10 1.34(3)
C9 H9 0.95
C10 C11 1.33(3)
C10 H10 0.95
C11 C12 1.36(2)
C11 H11 0.95
C12 H12 0.95
C13 C14 1.367(19)
C13 C18 1.40(2)
C13 P1 1.821(15)
C14 C15 1.38(2)
C14 H14 0.95
C15 C16 1.38(2)
C15 H15 0.95
C16 C17 1.37(2)
C16 H16 0.95
C17 C18 1.37(2)
C17 H17 0.95
C18 H18 0.95
C19 C20 1.35(2)
C19 C24 1.41(2)
C19 Au1 2.101(18)
C20 C21 1.36(2)
C20 H20 0.95
C21 C22 1.38(3)
C21 H21 0.95
C22 C23 1.38(2)
C22 Br2 1.929(18)
C23 C24 1.41(2)
C23 H23 0.95
C24 H24 0.95
C25 C26 1.36(2)
C25 C30 1.39(2)
C25 Au1 2.082(17)
C26 C27 1.41(2)
C26 H26 0.95
C27 C28 1.33(2)
C27 H27 0.95
C28 C29 1.41(3)
C28 Br1 1.942(16)
C29 C30 1.36(3)
C29 H29 0.95
C30 H30 0.95
C31 C32 1.48(2)
C31 Au1 2.114(14)
C31 H31A 0.99
C31 H31B 0.99
C32 C33 1.54(2)
C32 H32A 0.99
C32 H32B 0.99
C33 C34 1.54(2)
C33 H33A 0.99
C33 H33B 0.99
C34 H34A 0.98
C34 H34B 0.98
C34 H34C 0.98
Au1 P1 2.381(4)

loop_
_geom_torsion_atom_site_label_1
_geom_torsion_atom_site_label_2
_geom_torsion_atom_site_label_3
_geom_torsion_atom_site_label_4
_geom_torsion
C6 C1 C2 C3 2(3)
P1 C1 C2 C3 179.0(13)
C1 C2 C3 C4 -1(3)
C2 C3 C4 C5 1(2)
C3 C4 C5 C6 -2(3)
C2 C1 C6 C5 -3(3)
P1 C1 C6 C5 -179.8(13)
C4 C5 C6 C1 3(3)
C12 C7 C8 C9 4(2)
P1 C7 C8 C9 175.6(11)
C7 C8 C9 C10 -5(2)
C8 C9 C10 C11 6(3)
C9 C10 C11 C12 -6(3)
C8 C7 C12 C11 -4(2)
P1 C7 C12 C11 -174.3(12)
C10 C11 C12 C7 5(3)
C18 C13 C14 C15 0(2)
P1 C13 C14 C15 179.7(12)
C13 C14 C15 C16 -1(2)
C14 C15 C16 C17 3(2)
C15 C16 C17 C18 -3(2)
C16 C17 C18 C13 2(2)
C14 C13 C18 C17 0(2)
P1 C13 C18 C17 179.8(12)
C24 C19 C20 C21 2(2)
Au1 C19 C20 C21 175.9(12)
C19 C20 C21 C22 -3(3)
C20 C21 C22 C23 3(3)
C20 C21 C22 Br2 -176.2(12)
C21 C22 C23 C24 -2(3)
Br2 C22 C23 C24 177.7(12)
C22 C23 C24 C19 0(2)
C20 C19 C24 C23 0(2)
Au1 C19 C24 C23 -174.9(12)
C30 C25 C26 C27 -1(3)
Au1 C25 C26 C27 179.9(14)
C25 C26 C27 C28 0(3)
C26 C27 C28 C29 0(3)
C26 C27 C28 Br1 -178.9(13)
C27 C28 C29 C30 2(3)
Br1 C28 C29 C30 -179.5(16)
C28 C29 C30 C25 -3(3)
C26 C25 C30 C29 3(3)
Au1 C25 C30 C29 -178.1(17)
Au1 C31 C32 C33 -177.2(11)
C31 C32 C33 C34 -176.7(15)
C26 C25 Au1 C19 -57(4)
C30 C25 Au1 C19 124(4)
C26 C25 Au1 C31 -114.4(14)
C30 C25 Au1 C31 67.1(16)
C26 C25 Au1 P1 69.5(13)
C30 C25 Au1 P1 -109.0(16)
C20 C19 Au1 C25 -130(4)
C24 C19 Au1 C25 44(4)
C20 C19 Au1 C31 -73.4(14)
C24 C19 Au1 C31 100.6(12)
C20 C19 Au1 P1 102.9(13)
C24 C19 Au1 P1 -83.1(11)
C32 C31 Au1 C25 87.4(12)
C32 C31 Au1 C19 -85.4(12)
C32 C31 Au1 P1 163(5)
C14 C13 P1 C1 133.6(13)
C18 C13 P1 C1 -46.4(15)
C14 C13 P1 C7 -116.1(12)
C18 C13 P1 C7 63.9(14)
C14 C13 P1 Au1 6.2(14)
C18 C13 P1 Au1 -173.8(12)
C6 C1 P1 C13 116.9(15)
C2 C1 P1 C13 -60.3(15)
C6 C1 P1 C7 6.0(16)
C2 C1 P1 C7 -171.3(13)
C6 C1 P1 Au1 -120.1(14)
C2 C1 P1 Au1 62.6(14)
C12 C7 P1 C13 -11.9(14)
C8 C7 P1 C13 176.9(9)
C12 C7 P1 C1 96.9(13)
C8 C7 P1 C1 -74.4(10)
C12 C7 P1 Au1 -133.5(11)
C8 C7 P1 Au1 55.3(9)
C25 Au1 P1 C13 -89.8(7)
C19 Au1 P1 C13 83.3(7)
C31 Au1 P1 C13 -165(6)
C25 Au1 P1 C1 151.4(7)
C19 Au1 P1 C1 -35.4(7)
C31 Au1 P1 C1 76(6)
C25 Au1 P1 C7 28.8(6)
C19 Au1 P1 C7 -158.0(6)
C31 Au1 P1 C7 -47(6)
